data_2005721
loop_
_publ_author_name
'Baggio, R.'
'Perec, M.'
'Garland, M. T.'

_publ_section_title
;
 Triaqua(oxydiacetato-<i>O</i>,<i>O</i>',<i>O</i>'')strontium(II)
 Monohydrate
;
_journal_issue 12
_journal_name_full 'Acta Crystallographica Section C'
_journal_page_first 2996
_journal_page_last 2999
_journal_paper_doi 10.1107/S0108270196010049
_journal_volume 52
_journal_year 1996
_chemical_formula_iupac '[Sr (C4 H4 O5) (H2 O)3] , H2 O'
_chemical_formula_moiety
;
[(Sr)2+ (C4 H4 O5)2- (H2 O)3. (H2 O)]n
;
_chemical_formula_sum 'C4 H12 O9 Sr'
_chemical_formula_weight 291.76
_chemical_name_systematic
;
 Triaqua(oxydiacetato-O,O',O'')strontium(II) Monohydrate
;
_space_group_IT_number 14
_symmetry_cell_setting monoclinic
_symmetry_space_group_name_Hall '-P 2ybc'
_symmetry_space_group_name_H-M 'P 1 21/c 1'
_audit_creation_method SHELXL
_cell_angle_alpha 90.00
_cell_angle_beta 114.49(1)
_cell_angle_gamma 90.00
_cell_formula_units_Z 4
_cell_length_a 11.400(2)
_cell_length_b 7.1350(10)
_cell_length_c 13.113(2)
_cell_measurement_reflns_used 25
_cell_measurement_temperature 293(2)
_cell_measurement_theta_max 12.5
_cell_measurement_theta_min 7.5
_cell_volume 970.6(3)
_computing_cell_refinement P3/P4-PC
_computing_data_collection 'P3/P4-PC (Siemens, 1991)'
_computing_data_reduction 'XDISK SHELXTL/PC (Sheldrick, 1991)'
_computing_molecular_graphics 'XP SHELXTL/PC'
_computing_publication_material
;
CIFTAB SHELXL93 (Sheldrick, 1993), PARST (Nardelli, 1983) and
CSD (Allen, Kennard & Taylor, 1983)
;
_computing_structure_refinement 'SHELXL93 (Sheldrick, 1993)'
_computing_structure_solution 'XS  SHELXTL/PC'
_diffrn_ambient_temperature 293(2)
_diffrn_measurement_device 'Siemens R3m'
_diffrn_measurement_method \w/2\q
_diffrn_radiation_monochromator graphite
_diffrn_radiation_source 'fine-focus sealed tube'
_diffrn_radiation_type MoK\a
_diffrn_radiation_wavelength 0.71073
_diffrn_reflns_av_R_equivalents 0.024
_diffrn_reflns_av_sigmaI/netI 0.0409
_diffrn_reflns_limit_h_max 7
_diffrn_reflns_limit_h_min 0
_diffrn_reflns_limit_k_max 8
_diffrn_reflns_limit_k_min -1
_diffrn_reflns_limit_l_max 14
_diffrn_reflns_limit_l_min -15
_diffrn_reflns_number 1384
_diffrn_reflns_theta_max 24.98
_diffrn_reflns_theta_min 1.96
_diffrn_standards_decay_% '< 2'
_diffrn_standards_interval_count 98
_diffrn_standards_number 2
_exptl_absorpt_coefficient_mu 5.58
_exptl_absorpt_correction_T_max 0.35
_exptl_absorpt_correction_T_min 0.14
_exptl_absorpt_correction_type '\y-scan (XEMP SHELXTL/PC; Sheldrick, 1991)'
_exptl_crystal_colour Colorless
_exptl_crystal_density_diffrn 1.997
_exptl_crystal_density_meas ?
_exptl_crystal_description Block
_exptl_crystal_F_000 584
_exptl_crystal_size_max 0.40
_exptl_crystal_size_mid 0.38
_exptl_crystal_size_min 0.18
_refine_diff_density_max 0.41
_refine_diff_density_min -0.37
_refine_ls_extinction_coef 0.031(2)
_refine_ls_extinction_method SHELXL
_refine_ls_goodness_of_fit_all 1.029
_refine_ls_goodness_of_fit_obs 1.057
_refine_ls_matrix_type full
_refine_ls_number_parameters 154
_refine_ls_number_reflns 1133
_refine_ls_number_restraints 0
_refine_ls_restrained_S_all 1.029
_refine_ls_restrained_S_obs 1.057
_refine_ls_R_factor_all 0.0501
_refine_ls_R_factor_obs 0.034
_refine_ls_shift/esd_max <0.001
_refine_ls_shift/esd_mean <0.001
_refine_ls_structure_factor_coef Fsqd
_refine_ls_weighting_details 'w = 1/[\s^2^(Fo^2^)+(0.0541P)^2^] where P=(Fo^2^+2Fc^2^)/3'
_refine_ls_weighting_scheme calc
_refine_ls_wR_factor_all 0.085
_refine_ls_wR_factor_obs 0.0771
_reflns_number_observed 911
_reflns_number_total 1133
_reflns_observed_criterion >2sigma(I)
_cod_data_source_file bk1264.cif
_cod_data_source_block SrODA
_cod_depositor_comments
;
The following automatic conversions were performed:
'_symmetry_cell_setting' value 'Monoclinic' changed to 'monoclinic'
according to '/home/saulius/struct/CIF-dictionaries/cif_core.dic'
dictionary named 'cif_core.dic' version 2.4.1 from 2010-06-29.

Automatic conversion script
Id: cif_fix_enum 1527 2010-12-29 10:47:43Z saulius 

The following automatic conversions were performed:

'_symmetry_cell_setting' value 'Monoclinic' changed to 'monoclinic'
according to /home/saulius/struct/CIF-dictionaries/cif_core.dic
dictionary named 'cif_core.dic' version 2.4.1 from
2010-06-29.

'_geom_bond_publ_flag' value 'Y' changed to 'y'
according to /home/saulius/struct/CIF-dictionaries/cif_core.dic
dictionary named 'cif_core.dic' version 2.4.1 from 2010-06-29 (17
times).

'_geom_bond_publ_flag' value 'N' changed to 'n' according to
/home/saulius/struct/CIF-dictionaries/cif_core.dic dictionary named
'cif_core.dic' version 2.4.1 from
2010-06-29.

'_geom_angle_publ_flag' value 'N' changed to 'n'
according to /home/saulius/struct/CIF-dictionaries/cif_core.dic
dictionary named 'cif_core.dic' version 2.4.1 from 2010-06-29 (78
times).

'_geom_angle_publ_flag' value 'Y' changed to 'y' according
to /home/saulius/struct/CIF-dictionaries/cif_core.dic dictionary
named 'cif_core.dic' version 2.4.1 from 2010-06-29 (9
times).

'_geom_torsion_publ_flag' value 'N' changed to 'n' according
to /home/saulius/struct/CIF-dictionaries/cif_core.dic dictionary
named 'cif_core.dic' version 2.4.1 from 2010-06-29 (78 times).

Automatic conversion script
Id: cif_fix_values 1715 2011-07-08 13:25:40Z adriana 

The following automatic conversions were performed:

'_exptl_crystal_density_meas' value 'not_measured' was changed to '?'
- the value is perceived as not measured.

Automatic conversion script
Id: cif_fix_values 3008 2015-01-20 13:52:24Z robertas 

The following automatic conversions were performed:

'_refine_ls_weighting_scheme' value 'calc w =
1/[\s^2^(Fo^2^)+(0.0541P)^2^] where P=(Fo^2^+2Fc^2^)/3' was changed
to 'calc'. New tag '_refine_ls_weighting_details' was created. The
value of the new tag was set to 'w = 1/[\s^2^(Fo^2^)+(0.0541P)^2^]
where P=(Fo^2^+2Fc^2^)/3'.

Automatic conversion script
Id: cif_fix_values 3143 2015-03-26 13:38:13Z robertas 
;
_cod_original_sg_symbol_H-M 'P 21/c'
_cod_database_code 2005721

loop_
_symmetry_equiv_pos_as_xyz
'x, y, z'
'-x, y+1/2, -z+1/2'
'-x, -y, -z'
'x, -y-1/2, z-1/2'

loop_
_atom_site_aniso_label
_atom_site_aniso_U_11
_atom_site_aniso_U_22
_atom_site_aniso_U_33
_atom_site_aniso_U_12
_atom_site_aniso_U_13
_atom_site_aniso_U_23
Sr1 0.0193(8) 0.0149(3) 0.0229(3) -0.0004(3) 0.0078(3) -0.0006(2)
O1 0.022(4) 0.026(2) 0.043(3) -0.004(2) 0.009(2) 0.008(2)
O2 0.013(4) 0.032(2) 0.040(3) 0.005(2) 0.003(2) 0.007(2)
O3 0.015(4) 0.016(2) 0.041(2) 0.003(2) 0.008(2) 0.005(2)
O5 0.023(4) 0.018(2) 0.044(3) 0.001(2) 0.009(2) -0.001(2)
O4 0.034(4) 0.016(2) 0.057(3) 0.002(2) 0.015(3) -0.006(2)
C1 0.023(7) 0.020(3) 0.023(3) 0.006(3) 0.010(3) 0.000(2)
C2 0.013(6) 0.027(3) 0.033(3) 0.000(3) 0.008(3) 0.006(3)
C3 0.024(7) 0.018(3) 0.032(3) 0.000(3) 0.010(3) 0.001(2)
C4 0.030(8) 0.016(3) 0.023(3) -0.001(3) 0.012(3) 0.000(2)
O1W 0.078(6) 0.081(4) 0.070(4) -0.028(3) 0.052(4) -0.049(3)
O2W 0.031(4) 0.039(2) 0.026(2) 0.005(2) 0.011(2) -0.001(2)
O3W 0.043(4) 0.031(2) 0.035(2) 0.000(2) 0.007(2) -0.001(2)
O4W 0.166(7) 0.055(3) 0.112(5) -0.053(4) 0.115(5) -0.040(3)

loop_
_atom_site_label
_atom_site_occupancy
_atom_site_fract_x
_atom_site_fract_y
_atom_site_fract_z
_atom_site_U_iso_or_equiv
_atom_site_thermal_displace_type
_atom_site_calc_flag
_atom_site_refinement_flags
_atom_site_type_symbol
Sr1 1 0.87638(6) 0.14210(6) 0.24560(4) 0.0193(4) Uani d . Sr
O1 1 0.6385(5) 0.2213(6) 0.1309(3) 0.0320(14) Uani d . O
O2 1 0.4274(5) 0.1686(5) 0.0646(4) 0.0308(14) Uani d . O
O3 1 0.6979(4) -0.1099(5) 0.2297(3) 0.0252(14) Uani d . O
O5 1 0.9416(4) -0.2033(5) 0.3106(3) 0.0298(13) Uani d . O
O4 1 0.9000(4) -0.5032(5) 0.2772(4) 0.037(2) Uani d . O
C1 1 0.5430(8) 0.1245(7) 0.1216(5) 0.022(2) Uani d . C
C2 1 0.5648(7) -0.0632(8) 0.1810(5) 0.025(2) Uani d . C
H2A 1 0.5348 -0.0559 0.2394 0.032 Uiso d R H
H2B 1 0.5165 -0.1589 0.1291 0.032 Uiso d R H
C3 1 0.7232(8) -0.3035(7) 0.2495(5) 0.025(2) Uani d . C
H3A 1 0.6722 -0.3738 0.1835 0.033 Uiso d R H
H3B 1 0.7006 -0.3423 0.3091 0.033 Uiso d R H
C4 1 0.8635(8) -0.3409(7) 0.2817(5) 0.023(2) Uani d . C
O1W 1 0.8033(6) 0.1974(7) 0.4050(4) 0.069(2) Uani d . O
H1WA 1 0.818(5) 0.270(8) 0.441(8) 0.090 Uiso d R H
H1WB 1 0.742(2) 0.19(1) 0.368(7) 0.090 Uiso d R H
O2W 1 0.8084(4) 0.0043(5) 0.0442(3) 0.0326(14) Uani d . O
H2WA 1 0.849(2) -0.060(6) 0.041(5) 0.042 Uiso d R H
H2WB 1 0.746(1) -0.017(6) 0.017(6) 0.042 Uiso d R H
O3W 1 1.0750(5) 0.1567(5) 0.4504(3) 0.039(2) Uani d . O
H3WA 1 1.118(3) 0.088(4) 0.460(5) 0.051 Uiso d R H
H3WB 1 1.047(7) 0.162(9) 0.486(5) 0.051 Uiso d R H
O4W 1 0.6548(7) 0.0215(7) 0.4819(5) 0.092(2) Uani d . O
H4WA 1 0.600(4) 0.072(8) 0.46(1) 0.120 Uiso d R H
H4WB 1 0.647(7) -0.072(6) 0.480(9) 0.120 Uiso d R H

loop_
_atom_type_symbol
_atom_type_description
_atom_type_scat_dispersion_real
_atom_type_scat_dispersion_imag
_atom_type_scat_source
C C 0.0033 0.0016 'International Tables Vol C Tables 4.2.6.8 and 6.1.1.4'
H H 0.0000 0.0000 'International Tables Vol C Tables 4.2.6.8 and 6.1.1.4'
Sr Sr -1.5307 3.2498 'International Tables Vol C Tables 4.2.6.8 and 6.1.1.4'
O O 0.0106 0.0060 'International Tables Vol C Tables 4.2.6.8 and 6.1.1.4'

loop_
_geom_angle_atom_site_label_1
_geom_angle_atom_site_label_2
_geom_angle_atom_site_label_3
_geom_angle_site_symmetry_1
_geom_angle_site_symmetry_3
_geom_angle
_geom_angle_publ_flag
O1 Sr1 O4 . 1_565 83.78(13) n
O1 Sr1 O1W . . 79.8(2) n
O4 Sr1 O1W 1_565 . 76.4(2) n
O1 Sr1 O5 . . 119.25(14) n
O4 Sr1 O5 1_565 . 151.98(14) n
O1W Sr1 O5 . . 91.3(2) n
O1 Sr1 O2W . . 72.05(14) n
O4 Sr1 O2W 1_565 . 120.14(13) n
O1W Sr1 O2W . . 144.6(2) n
O5 Sr1 O2W . . 84.27(12) n
O1 Sr1 O3 . . 60.86(13) n
O4 Sr1 O3 1_565 . 134.99(14) n
O1W Sr1 O3 . . 70.94(14) n
O5 Sr1 O3 . . 59.51(13) n
O2W Sr1 O3 . . 76.69(13) n
O1 Sr1 O3W . . 145.3(2) n
O4 Sr1 O3W 1_565 . 79.20(12) n
O1W Sr1 O3W . . 66.9(2) n
O5 Sr1 O3W . . 72.80(12) n
O2W Sr1 O3W . . 142.45(14) n
O3 Sr1 O3W . . 113.75(12) n
O1 Sr1 O5 . 2_755 119.66(13) n
O4 Sr1 O5 1_565 2_755 66.45(14) n
O1W Sr1 O5 . 2_755 134.36(14) n
O5 Sr1 O5 . 2_755 109.06(9) n
O2W Sr1 O5 . 2_755 79.52(13) n
O3 Sr1 O5 . 2_755 154.45(13) n
O3W Sr1 O5 . 2_755 80.44(13) n
O1 Sr1 O4 . 2_755 141.83(14) n
O4 Sr1 O4 1_565 2_755 109.53(11) n
O1W Sr1 O4 . 2_755 137.4(2) n
O5 Sr1 O4 . 2_755 63.27(13) n
O2W Sr1 O4 . 2_755 70.39(13) n
O3 Sr1 O4 . 2_755 115.48(12) n
O3W Sr1 O4 . 2_755 72.78(13) n
O5 Sr1 O4 2_755 2_755 46.15(11) n
O1 Sr1 C4 . 2_755 138.30(15) n
O4 Sr1 C4 1_565 2_755 86.51(14) n
O1W Sr1 C4 . 2_755 136.5(2) n
O5 Sr1 C4 . 2_755 85.37(14) n
O2W Sr1 C4 . 2_755 78.32(14) n
O3 Sr1 C4 . 2_755 138.35(13) n
O3W Sr1 C4 . 2_755 70.69(15) n
O5 Sr1 C4 2_755 2_755 23.77(12) n
O4 Sr1 C4 2_755 2_755 23.32(11) n
O1 Sr1 Sr1 . 2_755 109.78(10) n
O4 Sr1 Sr1 1_565 2_755 36.18(11) n
O1W Sr1 Sr1 . 2_755 105.43(11) n
O5 Sr1 Sr1 . 2_755 130.26(10) n
O2W Sr1 Sr1 . 2_755 104.07(9) n
O3 Sr1 Sr1 . 2_755 170.15(9) n
O3W Sr1 Sr1 . 2_755 71.79(9) n
O5 Sr1 Sr1 2_755 2_755 31.25(8) n
O4 Sr1 Sr1 2_755 2_755 73.57(8) n
C4 Sr1 Sr1 2_755 2_755 50.38(9) n
O1 Sr1 Sr1 . 2_745 133.40(10) n
O4 Sr1 Sr1 1_565 2_745 138.90(11) n
O1W Sr1 Sr1 . 2_745 120.49(13) n
O5 Sr1 Sr1 . 2_745 32.53(11) n
O2W Sr1 Sr1 . 2_745 69.49(9) n
O3 Sr1 Sr1 . 2_745 85.24(9) n
O3W Sr1 Sr1 . 2_745 75.42(9) n
O5 Sr1 Sr1 2_755 2_745 77.78(8) n
O4 Sr1 Sr1 2_755 2_745 31.66(8) n
C4 Sr1 Sr1 2_755 2_745 54.80(9) n
Sr1 Sr1 Sr1 2_755 2_745 104.29(3) n
C1 O1 Sr1 . . 127.0(4) n
C3 O3 C2 . . 114.3(5) y
C3 O3 Sr1 . . 123.7(4) n
C2 O3 Sr1 . . 121.1(3) n
C4 O5 Sr1 . . 124.1(4) n
C4 O5 Sr1 . 2_745 97.2(4) n
Sr1 O5 Sr1 . 2_745 116.2(2) n
C4 O4 Sr1 . 1_545 156.3(5) n
C4 O4 Sr1 . 2_745 89.9(5) n
Sr1 O4 Sr1 1_545 2_745 112.2(2) n
O1 C1 O2 . . 125.1(5) y
O1 C1 C2 . . 119.1(6) y
O2 C1 C2 . . 115.8(6) y
O3 C2 C1 . . 110.8(5) y
O3 C3 C4 . . 109.8(5) y
O4 C4 O5 . . 121.9(8) y
O4 C4 C3 . . 119.5(6) y
O5 C4 C3 . . 118.6(5) y
O4 C4 Sr1 . 2_745 66.8(4) n
O5 C4 Sr1 . 2_745 59.1(4) n
C3 C4 Sr1 . 2_745 157.6(4) n

loop_
_geom_bond_atom_site_label_1
_geom_bond_atom_site_label_2
_geom_bond_site_symmetry_2
_geom_bond_distance
_geom_bond_publ_flag
Sr1 O1 . 2.560(5) y
Sr1 O4 1_565 2.561(4) y
Sr1 O1W . 2.582(5) y
Sr1 O5 . 2.613(4) y
Sr1 O2W . 2.616(4) y
Sr1 O3 . 2.658(4) y
Sr1 O3W . 2.703(4) y
Sr1 O5 2_755 2.709(5) y
Sr1 O4 2_755 2.880(5) y
Sr1 C4 2_755 3.133(9) n
O1 C1 . 1.252(8) y
O2 C1 . 1.256(8) y
O3 C3 . 1.413(6) y
O3 C2 . 1.421(7) y
O5 C4 . 1.273(7) y
O4 C4 . 1.240(7) y
C1 C2 . 1.516(7) y
C3 C4 . 1.499(9) y

loop_
_geom_torsion_atom_site_label_1
_geom_torsion_atom_site_label_2
_geom_torsion_atom_site_label_3
_geom_torsion_atom_site_label_4
_geom_torsion_site_symmetry_1
_geom_torsion_site_symmetry_4
_geom_torsion
_geom_torsion_publ_flag
O4 Sr1 O1 C1 1_565 . -145.7(5) n
O1W Sr1 O1 C1 . . -68.4(5) n
O5 Sr1 O1 C1 . . 17.4(5) n
O2W Sr1 O1 C1 . . 89.8(5) n
O3 Sr1 O1 C1 . . 5.4(5) n
O3W Sr1 O1 C1 . . -84.9(5) n
O5 Sr1 O1 C1 2_755 . 156.0(5) n
O4 Sr1 O1 C1 2_755 . 100.4(5) n
C4 Sr1 O1 C1 2_755 . 136.7(5) n
Sr1 Sr1 O1 C1 2_755 . -171.2(5) n
Sr1 Sr1 O1 C1 2_745 . 54.2(5) n
O1 Sr1 O3 C3 . . 159.5(4) n
O4 Sr1 O3 C3 1_565 . -157.7(4) n
O1W Sr1 O3 C3 . . -111.8(4) n
O5 Sr1 O3 C3 . . -8.4(4) n
O2W Sr1 O3 C3 . . 82.8(4) n
O3W Sr1 O3 C3 . . -59.0(4) n
O5 Sr1 O3 C3 2_755 . 61.0(5) n
O4 Sr1 O3 C3 2_755 . 22.4(4) n
C4 Sr1 O3 C3 2_755 . 28.2(5) n
Sr1 Sr1 O3 C3 2_755 . 178.4(4) n
Sr1 Sr1 O3 C3 2_745 . 12.8(4) n
O1 Sr1 O3 C2 . . -9.2(4) n
O4 Sr1 O3 C2 1_565 . 33.7(5) n
O1W Sr1 O3 C2 . . 79.6(4) n
O5 Sr1 O3 C2 . . -177.0(4) n
O2W Sr1 O3 C2 . . -85.8(4) n
O3W Sr1 O3 C2 . . 132.4(4) n
O5 Sr1 O3 C2 2_755 . -107.7(4) n
O4 Sr1 O3 C2 2_755 . -146.2(4) n
C4 Sr1 O3 C2 2_755 . -140.4(4) n
Sr1 Sr1 O3 C2 2_755 . 9.8(8) n
Sr1 Sr1 O3 C2 2_745 . -155.9(4) n
O1 Sr1 O5 C4 . . 5.8(5) n
O4 Sr1 O5 C4 1_565 . 147.8(5) n
O1W Sr1 O5 C4 . . 84.8(5) n
O2W Sr1 O5 C4 . . -59.9(5) n
O3 Sr1 O5 C4 . . 18.0(5) n
O3W Sr1 O5 C4 . . 150.2(5) n
O5 Sr1 O5 C4 2_755 . -136.7(5) n
O4 Sr1 O5 C4 2_755 . -130.8(5) n
C4 Sr1 O5 C4 2_755 . -138.6(5) n
Sr1 Sr1 O5 C4 2_755 . -163.5(4) n
Sr1 Sr1 O5 C4 2_745 . -120.1(5) n
O1 Sr1 O5 Sr1 . 2_745 125.9(2) n
O4 Sr1 O5 Sr1 1_565 2_745 -92.1(3) n
O1W Sr1 O5 Sr1 . 2_745 -155.1(2) n
O2W Sr1 O5 Sr1 . 2_745 60.2(2) n
O3 Sr1 O5 Sr1 . 2_745 138.1(2) n
O3W Sr1 O5 Sr1 . 2_745 -89.7(2) n
O5 Sr1 O5 Sr1 2_755 2_745 -16.63(11) n
O4 Sr1 O5 Sr1 2_755 2_745 -10.73(13) n
C4 Sr1 O5 Sr1 2_755 2_745 -18.5(2) n
Sr1 Sr1 O5 Sr1 2_755 2_745 -43.4(2) n
Sr1 Sr1 O5 Sr1 2_745 2_745 0.0 n
Sr1 O1 C1 O2 . . 179.8(4) n
Sr1 O1 C1 C2 . . -1.3(8) n
C3 O3 C2 C1 . . -157.8(5) n
Sr1 O3 C2 C1 . . 11.9(6) n
O1 C1 C2 O3 . . -7.1(8) n
O2 C1 C2 O3 . . 171.9(5) n
C2 O3 C3 C4 . . 170.2(5) n
Sr1 O3 C3 C4 . . 0.9(6) n
Sr1 O4 C4 O5 1_545 . 178.6(7) n
Sr1 O4 C4 O5 2_745 . -22.5(6) n
Sr1 O4 C4 C3 1_545 . -3.0(14) n
Sr1 O4 C4 C3 2_745 . 155.9(5) n
Sr1 O4 C4 Sr1 1_545 2_745 -159.0(10) n
Sr1 O4 C4 Sr1 2_745 2_745 0.0 n
Sr1 O5 C4 O4 . . 152.7(4) n
Sr1 O5 C4 O4 2_745 . 24.2(6) n
Sr1 O5 C4 C3 . . -25.7(7) n
Sr1 O5 C4 C3 2_745 . -154.3(5) n
Sr1 O5 C4 Sr1 . 2_745 128.5(4) n
Sr1 O5 C4 Sr1 2_745 2_745 0.0 n
O3 C3 C4 O4 . . -163.3(5) n
O3 C3 C4 O5 . . 15.1(7) n
O3 C3 C4 Sr1 . 2_745 -62.6(10) n
